data_7129490
loop_
_publ_author_name
'Cheng, Mengyuan'
'Liu, Yufeng'
'Li, Nan'
'Shi, Jingwen'
'Du, Weixin'
'Zhang, Dongdi'
'Yang, Guoping'
'Wang, Guan'
'Niu, Jingyang'

_publ_section_title
;
 Two novel telluroniobates with efficient catalytic activity for the
 imidation/amidation reaction
;
_journal_name_full 'Chemical Communications'
_journal_paper_doi 10.1039/D1CC06781H
_journal_year 2022
_chemical_formula_moiety 'Na2 Nb14 O63 Te10, 2(C4 H12 Cu N4), 3(C4 H16 Cu N4), 7.5(O)'
_chemical_formula_sum 'C20 H72 Cu5 N20 Na2 Nb14 O70.5 Te10'
_chemical_formula_weight 4661.39
_space_group_crystal_system orthorhombic
_space_group_IT_number 20
_space_group_name_Hall 'C 2c 2'
_space_group_name_H-M_alt 'C 2 2 21'
_atom_sites_solution_hydrogens geom
_atom_sites_solution_primary iterative
_audit_creation_date 2021-11-03
_audit_creation_method
;
Olex2 1.2
(compiled 2018.05.29 svn.r3508 for OlexSys, GUI svn.r5506)
;
_audit_update_record
;
2021-12-02 deposited with the CCDC.	2021-12-17 downloaded from the CCDC.
;
_cell_angle_alpha 90
_cell_angle_beta 90
_cell_angle_gamma 90
_cell_formula_units_Z 4
_cell_length_a 26.590(4)
_cell_length_b 27.526(5)
_cell_length_c 23.910(4)
_cell_measurement_reflns_used 9340
_cell_measurement_temperature 273(2)
_cell_measurement_theta_max 28.02
_cell_measurement_theta_min 2.29
_cell_volume 17500(5)
_computing_cell_refinement 'SAINT V8.38A (?, 2016)'
_computing_data_collection 'Bruker APEX2'
_computing_data_reduction 'SAINT V8.38A (?, 2016)'
_computing_molecular_graphics 'Olex2 (Dolomanov et al., 2009)'
_computing_publication_material 'Olex2 (Dolomanov et al., 2009)'
_computing_structure_refinement 'ShelXL (Sheldrick, 2015)'
_computing_structure_solution 'olex2.solve (Bourhis et al., 2015)'
_diffrn_ambient_temperature 273.15
_diffrn_measured_fraction_theta_full 0.997
_diffrn_measured_fraction_theta_max 0.997
_diffrn_measurement_device_type 'Bruker APEX-II CCD'
_diffrn_measurement_method '\f and \w scans'
_diffrn_radiation_type MoK\a
_diffrn_radiation_wavelength 0.71073
_diffrn_reflns_av_R_equivalents 0.0567
_diffrn_reflns_av_unetI/netI 0.0599
_diffrn_reflns_Laue_measured_fraction_full 0.997
_diffrn_reflns_Laue_measured_fraction_max 0.997
_diffrn_reflns_limit_h_max 31
_diffrn_reflns_limit_h_min -31
_diffrn_reflns_limit_k_max 32
_diffrn_reflns_limit_k_min -31
_diffrn_reflns_limit_l_max 28
_diffrn_reflns_limit_l_min -28
_diffrn_reflns_number 53472
_diffrn_reflns_point_group_measured_fraction_full 0.981
_diffrn_reflns_point_group_measured_fraction_max 0.981
_diffrn_reflns_theta_full 25.027
_diffrn_reflns_theta_max 25.027
_diffrn_reflns_theta_min 2.130
_diffrn_standards_number 0
_exptl_absorpt_coefficient_mu 3.175
_exptl_absorpt_correction_T_max 0.7457
_exptl_absorpt_correction_T_min 0.5610
_exptl_absorpt_correction_type multi-scan
_exptl_crystal_colour blue
_exptl_crystal_density_diffrn 1.769
_exptl_crystal_description block
_exptl_crystal_F_000 8628
_exptl_crystal_size_max 0.3
_exptl_crystal_size_mid 0.2
_exptl_crystal_size_min 0.2
_refine_diff_density_max 2.188
_refine_diff_density_min -1.717
_refine_diff_density_rms 0.174
_refine_ls_abs_structure_details
;
 Flack x determined using 4312 quotients [(I+)-(I-)]/[(I+)+(I-)]
 (Parsons, Flack and Wagner, Acta Cryst. B69 (2013) 249-259).
;
_refine_ls_abs_structure_Flack 0.072(13)
_refine_ls_extinction_method none
_refine_ls_goodness_of_fit_ref 1.063
_refine_ls_hydrogen_treatment constr
_refine_ls_matrix_type full
_refine_ls_number_parameters 681
_refine_ls_number_reflns 15185
_refine_ls_number_restraints 400
_refine_ls_restrained_S_all 1.067
_refine_ls_R_factor_all 0.0740
_refine_ls_R_factor_gt 0.0537
_refine_ls_shift/su_max 0.001
_refine_ls_shift/su_mean 0.000
_refine_ls_structure_factor_coef Fsqd
_refine_ls_weighting_details 'w=1/[\s^2^(Fo^2^)+(0.1052P)^2^] where P=(Fo^2^+2Fc^2^)/3'
_refine_ls_weighting_scheme calc
_refine_ls_wR_factor_gt 0.1551
_refine_ls_wR_factor_ref 0.1700
_reflns_Friedel_coverage 0.836
_reflns_Friedel_fraction_full 0.962
_reflns_Friedel_fraction_max 0.962
_reflns_number_gt 11573
_reflns_number_total 15185
_reflns_threshold_expression 'I > 2\s(I)'
_cod_data_source_file d1cc06781h2.cif
_cod_data_source_block 12213_sq
_cod_original_formula_sum 'C20 H72 Cu5 N20 Na2 Nb14 O70.50 Te10'
_cod_database_code 7129490
_shelx_shelxl_version_number 2018/3
_shelx_space_group_comment
;
The symmetry employed for this shelxl refinement is uniquely defined
by the following loop, which should always be used as a source of
symmetry information in preference to the above space-group names.
They are only intended as comments.
;
_shelx_estimated_absorpt_t_max 0.570
_shelx_estimated_absorpt_t_min 0.450
_exptl_absorpt_special_details blue
_olex2_refinement_description
;
1. Fixed Uiso
 At 1.2 times of:
  All C(H,H) groups, All N(H,H) groups
2. Restrained distances
 C18-N10
 1.5 with sigma of 0.02
 C15-C40
 1.43 with sigma of 0.02
 C30-C31
 1.43 with sigma of 0.02
 C18-C21
 1.43 with sigma of 0.02
 N9-C15 = N6-C40 = N3-C30 = N1-C31 = N7-C21 = N10-C18 = N8-C35
 1.35 with sigma of 0.02
 C21-C18
 1.43 with sigma of 0.02
 C35-C33
 1.43 with sigma of 0.02
 N8-C35 = N7-C21 = N10-C18 = N5-C0AA = N11-C13
 1.38 with sigma of 0.02
 C40-C15
 1.45 with sigma of 0.02
 N9-C15 = N6-C40
 1.38 with sigma of 0.02
 Cu1-O34
 2.561 with sigma of 0.02
 O35-Cu1_$1
 2.561 with sigma of 0.02
 Cu3-C35
 2.895 with sigma of 0.02
 C33-Cu3
 2.895 with sigma of 0.02
 N12-C33
 1.43 with sigma of 0.02
3. Restrained planarity
 N8, N12, N7, N10
 with sigma of 0.1
4. Uiso/Uaniso restraints and constraints
All non-hydrogen atoms have similar U: within 2A with sigma of 0.01 and sigma
for terminal atoms of 0.02
Uanis(O29) \\sim Ueq: with sigma of 0.01 and sigma for terminal atoms of 0.02
Uanis(O10) \\sim Ueq, Uanis(O25) \\sim Ueq, Uanis(O2) \\sim Ueq: with sigma of
0.001 and sigma for terminal atoms of 0.002
Uanis(O35) \\sim Ueq: with sigma of 0.001 and sigma for terminal atoms of 0.002
5. Others
 Fixed Sof: Cu3(0.5) N7(0.5) H7A(0.5) H7B(0.5) N8(0.5) H8A(0.5) H8B(0.5)
 C18(0.5) H18A(0.5) H18B(0.5) N10(0.5) H10A(0.5) H10B(0.5) C21(0.5) H21A(0.5)
 H21B(0.5) C33(0.5) H33A(0.5) H33B(0.5) C35(0.5) H35A(0.5) H35B(0.5) O34(0.5)
 O35(0.5) N12(0.5) H12A(0.5) H12B(0.5) O37(0.25)
6.a Secondary CH2 refined with riding coordinates:
 N1(H1A,H1B), N3(H3A,H3B), N5(H5A,H5B), N6(H6A,H6B), C15(H15A,H15B), N7(H7A,
 H7B), N8(H8A,H8B), N9(H9A,H9B), C18(H18A,H18B), N10(H10A,H10B), C21(H21A,H21B),
  C30(H30A,H30B), C31(H31A,H31B), C33(H33A,H33B), C40(H40A,H40B), C13(H13A,
 H13B), C0AA(H0AA,H0AB), C35(H35A,H35B), N11(H11A,H11B), N12(H12A,H12B), C1(H1C,
 H1D), C3(H3C,H3D)
;
_platon_squeeze_void_probe_radius 1.20
_olex2_submission_special_instructions 'No special instructions were received'

loop_
_space_group_symop_operation_xyz
'x, y, z'
'-x, -y, z+1/2'
'-x, y, -z+1/2'
'x, -y, -z'
'x+1/2, y+1/2, z'
'-x+1/2, -y+1/2, z+1/2'
'-x+1/2, y+1/2, -z+1/2'
'x+1/2, -y+1/2, -z'

loop_
_atom_site_label
_atom_site_type_symbol
_atom_site_fract_x
_atom_site_fract_y
_atom_site_fract_z
_atom_site_U_iso_or_equiv
_atom_site_adp_type
_atom_site_occupancy
_atom_site_site_symmetry_order
_atom_site_calc_flag
_atom_site_refinement_flags_posn
_atom_site_refinement_flags_adp
_atom_site_refinement_flags_occupancy
_atom_site_disorder_assembly
_atom_site_disorder_group
Te1 Te 0.60548(3) 0.29598(4) 0.24680(5) 0.0385(2) Uani 1 1 d . U . . .
Te2 Te 0.56700(3) 0.44271(4) 0.24777(6) 0.0442(3) Uani 1 1 d . U . . .
Te3 Te 0.49736(5) 0.25873(4) 0.09821(4) 0.0483(3) Uani 1 1 d . U . . .
Nb1 Nb 0.62634(5) 0.28678(8) 0.39834(6) 0.0410(4) Uani 1 1 d . U . . .
Nb2 Nb 0.71414(5) 0.22440(8) 0.32313(6) 0.0420(5) Uani 1 1 d . U . . .
Te5 Te 0.59501(5) 0.17205(8) 0.34564(7) 0.0792(6) Uani 1 1 d . U . . .
Nb3 Nb 0.74814(4) 0.33644(6) 0.24465(8) 0.0447(4) Uani 1 1 d . U . . .
Nb4 Nb 0.71114(6) 0.22478(8) 0.16773(6) 0.0442(5) Uani 1 1 d . U . . .
Te4 Te 0.59272(5) 0.17063(8) 0.14846(7) 0.0761(6) Uani 1 1 d . U . . .
Nb5 Nb 0.65959(6) 0.40124(8) 0.17141(7) 0.0459(5) Uani 1 1 d . U . . .
Nb6 Nb 0.66210(6) 0.40218(8) 0.31964(7) 0.0435(5) Uani 1 1 d . U . . .
Nb7 Nb 0.62178(5) 0.28638(8) 0.09318(6) 0.0462(5) Uani 1 1 d . U . . .
O1 O 0.5807(4) 0.4025(6) 0.1883(5) 0.048(3) Uani 1 1 d . U . . .
O2 O 0.5834(4) 0.4015(5) 0.3089(5) 0.041(3) Uani 1 1 d . U . . .
O3 O 0.6511(3) 0.4398(4) 0.2445(6) 0.046(3) Uani 1 1 d . U . . .
O4 O 0.7405(4) 0.2888(5) 0.3021(5) 0.049(3) Uani 1 1 d . U . . .
O5 O 0.6578(3) 0.3430(4) 0.2453(5) 0.040(2) Uani 1 1 d . U . . .
O6 O 0.6227(4) 0.3021(6) 0.4712(5) 0.051(3) Uani 1 1 d . U . . .
O7 O 0.6146(4) 0.2992(6) 0.0218(5) 0.057(4) Uani 1 1 d . U . . .
O8 O 0.6900(4) 0.2550(5) 0.3957(5) 0.043(3) Uani 1 1 d . U . . .
O9 O 0.8142(4) 0.3432(5) 0.2420(6) 0.058(3) Uani 1 1 d . U . . .
O10 O 0.5524(4) 0.2990(5) 0.3741(5) 0.049(3) Uani 1 1 d . U . . .
O11 O 0.6429(4) 0.3467(5) 0.1227(5) 0.046(3) Uani 1 1 d . U . . .
O12 O 0.5485(4) 0.3045(6) 0.1196(5) 0.051(3) Uani 1 1 d . U . . .
O13 O 0.7385(4) 0.2851(5) 0.1873(5) 0.052(3) Uani 1 1 d . U . . .
O14 O 0.500000 0.4132(6) 0.250000 0.049(3) Uani 1 2 d S TU P . .
O15 O 0.6650(5) 0.1679(6) 0.3425(6) 0.062(3) Uani 1 1 d . U . . .
O16 O 0.4972(7) 0.2129(6) 0.1525(6) 0.088(4) Uani 1 1 d . U . . .
O17 O 0.6314(4) 0.2592(5) 0.3059(4) 0.039(3) Uani 1 1 d . U . . .
O18 O 0.5931(4) 0.2197(7) 0.4046(6) 0.063(4) Uani 1 1 d . U . . .
O19 O 0.7658(4) 0.1965(6) 0.1402(5) 0.053(4) Uani 1 1 d . U . . .
O20 O 0.6642(5) 0.4509(6) 0.1235(5) 0.061(4) Uani 1 1 d . U . . .
O21 O 0.6641(5) 0.1674(7) 0.1487(6) 0.069(4) Uani 1 1 d . U . . .
O22 O 0.7292(4) 0.3884(5) 0.3034(5) 0.043(3) Uani 1 1 d . U . . .
O23 O 0.7116(4) 0.2050(4) 0.2450(5) 0.048(2) Uani 1 1 d . U . . .
O24 O 0.6293(4) 0.2581(5) 0.1882(4) 0.042(3) Uani 1 1 d . U . . .
O25 O 0.7694(4) 0.1955(5) 0.3435(5) 0.050(3) Uani 1 1 d . U . . .
O26 O 0.5885(5) 0.2173(6) 0.0900(5) 0.056(3) Uani 1 1 d . U . . .
O27 O 0.6689(5) 0.4490(6) 0.3665(5) 0.052(3) Uani 1 1 d . U . . .
O28 O 0.5861(7) 0.1157(8) 0.3882(8) 0.099(6) Uani 1 1 d . U . . .
O29 O 0.5814(7) 0.1162(8) 0.0997(9) 0.106(6) Uani 1 1 d . U . . .
Na1 Na 0.5021(3) 0.3720(3) 0.3487(3) 0.071(2) Uani 1 1 d . U . . .
O30 O 0.6846(4) 0.2561(6) 0.0947(5) 0.053(3) Uani 1 1 d . U . . .
Cu1 Cu 0.75521(9) 0.36620(11) 0.49354(11) 0.0624(7) Uani 1 1 d D U . . .
Cu2 Cu 0.83255(9) 0.30829(13) 0.06196(11) 0.0710(8) Uani 1 1 d . U . . .
Cu3 Cu 0.7579(2) 0.06682(17) 0.2568(2) 0.0683(14) Uani 0.5 1 d D U . . .
N1 N 0.7611(7) 0.3329(10) 0.0767(7) 0.091(6) Uani 1 1 d D U . . .
H1A H 0.741835 0.308113 0.087419 0.109 Uiso 1 1 calc R . . . .
H1B H 0.761771 0.354398 0.104532 0.109 Uiso 1 1 calc R . . . .
N2 N 0.7640(6) 0.3371(8) 0.4172(7) 0.064(4) Uani 1 1 d . U . . .
N3 N 0.8176(7) 0.3305(11) -0.0182(9) 0.107(7) Uani 1 1 d D U . . .
H3A H 0.831693 0.359185 -0.025194 0.129 Uiso 1 1 calc R . . . .
H3B H 0.828923 0.308942 -0.042981 0.129 Uiso 1 1 calc R . . . .
N4 N 0.8197(7) 0.3296(8) 0.5127(8) 0.073(5) Uani 1 1 d . U . . .
N5 N 0.6868(7) 0.3950(8) 0.4778(8) 0.085(5) Uani 1 1 d D U . . .
H5A H 0.688388 0.413424 0.447293 0.102 Uiso 1 1 calc R . . . .
H5B H 0.664873 0.371175 0.471373 0.102 Uiso 1 1 calc R . . . .
N6 N 0.8463(6) 0.2875(8) 0.1388(7) 0.081(4) Uani 1 1 d D U . . .
H6A H 0.843496 0.313063 0.161312 0.098 Uiso 1 1 calc R . . . .
H6B H 0.823015 0.265990 0.148938 0.098 Uiso 1 1 calc R . . . .
C15 C 0.9248(9) 0.2659(13) 0.0984(9) 0.104(6) Uani 1 1 d D U . . .
H15A H 0.955115 0.284430 0.105838 0.125 Uiso 1 1 calc R . . . .
H15B H 0.934688 0.232618 0.090669 0.125 Uiso 1 1 calc R . . . .
N7 N 0.7968(9) 0.1287(12) 0.2395(13) 0.060(7) Uani 0.5 1 d D U . . .
H7A H 0.789499 0.138353 0.204884 0.073 Uiso 0.5 1 calc R . . . .
H7B H 0.787009 0.152028 0.262880 0.073 Uiso 0.5 1 calc R . . . .
N8 N 0.6891(12) 0.0937(11) 0.2478(17) 0.078(6) Uani 0.5 1 d D U . . .
H8A H 0.681053 0.110703 0.278098 0.094 Uiso 0.5 1 calc R . . . .
H8B H 0.688628 0.113764 0.218612 0.094 Uiso 0.5 1 calc R . . . .
N9 N 0.9008(6) 0.2850(9) 0.0520(8) 0.089(4) Uani 1 1 d D U . . .
H9A H 0.900383 0.262233 0.025508 0.106 Uiso 1 1 calc R . . . .
H9B H 0.919311 0.309512 0.039167 0.106 Uiso 1 1 calc R . . . .
O31 O 0.6475(4) 0.3487(5) 0.3678(5) 0.044(3) Uani 1 1 d . U . . .
O32 O 0.7280(5) 0.3873(6) 0.1866(6) 0.055(3) Uani 1 1 d . U . . .
C18 C 0.8602(14) 0.0721(11) 0.247(2) 0.081(7) Uani 0.5 1 d D U . . .
H18A H 0.864744 0.059834 0.209210 0.098 Uiso 0.5 1 calc R . . . .
H18B H 0.891966 0.068702 0.266424 0.098 Uiso 0.5 1 calc R . . . .
N10 N 0.8235(13) 0.0436(13) 0.2743(13) 0.077(6) Uani 0.5 1 d D U . . .
H10A H 0.828296 0.045027 0.311145 0.092 Uiso 0.5 1 calc R . . . .
H10B H 0.826386 0.012799 0.263678 0.092 Uiso 0.5 1 calc R . . . .
C21 C 0.8474(10) 0.1227(11) 0.244(2) 0.073(7) Uani 0.5 1 d D U . . .
H21A H 0.859298 0.139089 0.277441 0.088 Uiso 0.5 1 calc R . . . .
H21B H 0.863849 0.137380 0.212003 0.088 Uiso 0.5 1 calc R . . . .
C30 C 0.7651(8) 0.3337(13) -0.0201(10) 0.111(6) Uani 1 1 d D U . . .
H30A H 0.751711 0.301411 -0.026641 0.134 Uiso 1 1 calc R . . . .
H30B H 0.755875 0.353626 -0.051971 0.134 Uiso 1 1 calc R . . . .
C31 C 0.7405(10) 0.3541(12) 0.0305(9) 0.110(6) Uani 1 1 d D U . . .
H31A H 0.745509 0.388945 0.031867 0.132 Uiso 1 1 calc R . . . .
H31B H 0.704655 0.347693 0.029304 0.132 Uiso 1 1 calc R . . . .
C33 C 0.6653(11) 0.0155(15) 0.272(2) 0.093(7) Uani 0.5 1 d D U . . .
H33A H 0.647916 0.016381 0.307294 0.111 Uiso 0.5 1 calc R . . . .
H33B H 0.655150 -0.013706 0.251860 0.111 Uiso 0.5 1 calc R . . . .
C40 C 0.8936(8) 0.2667(12) 0.1465(10) 0.103(6) Uani 1 1 d D U . . .
H40A H 0.889103 0.233643 0.159570 0.124 Uiso 1 1 calc R . . . .
H40B H 0.910858 0.284522 0.175828 0.124 Uiso 1 1 calc R . . . .
C13 C 0.6843(10) 0.4060(13) 0.5822(11) 0.108(6) Uani 1 1 d D U . . .
H13A H 0.680292 0.431693 0.609558 0.129 Uiso 1 1 calc R . . . .
H13B H 0.664538 0.378028 0.593459 0.129 Uiso 1 1 calc R . . . .
C0AA C 0.6701(11) 0.4232(11) 0.5233(10) 0.104(6) Uani 1 1 d D U . . .
H0AA H 0.633671 0.425191 0.521298 0.125 Uiso 1 1 calc R . . . .
H0AB H 0.682993 0.455896 0.518461 0.125 Uiso 1 1 calc R . . . .
O33 O 0.5729(8) 0.500000 0.000000 0.084(7) Uani 1 2 d S TU P . .
C35 C 0.6532(10) 0.0573(13) 0.240(2) 0.089(7) Uani 0.5 1 d D U . . .
H35A H 0.651902 0.048689 0.200303 0.107 Uiso 0.5 1 calc R . . . .
H35B H 0.620344 0.069224 0.250528 0.107 Uiso 0.5 1 calc R . . . .
N11 N 0.7377(8) 0.3932(10) 0.5741(9) 0.110(6) Uani 1 1 d D U . . .
H11A H 0.746152 0.370861 0.599382 0.132 Uiso 1 1 calc R . . . .
H11B H 0.756353 0.419429 0.580578 0.132 Uiso 1 1 calc R . . . .
O34 O 0.8037(16) 0.4452(12) 0.4667(17) 0.126(16) Uani 0.5 1 d D U . A 2
O35 O 0.7897(8) 0.2151(7) 0.0309(9) 0.042(5) Uani 0.5 1 d D U . B 1
N12 N 0.7167(12) 0.0156(15) 0.2798(14) 0.088(6) Uani 0.5 1 d D U . . .
H12A H 0.728606 -0.011071 0.263520 0.106 Uiso 0.5 1 calc R . . . .
H12B H 0.721728 0.012054 0.316381 0.106 Uiso 0.5 1 calc R . . . .
O36 O 0.5044(10) 0.4994(12) 0.1645(13) 0.219(17) Uani 1 1 d . U . . .
O37 O 0.500000 0.2508(15) 0.250000 0.103(15) Uani 0.5 2 d S TU P . .
O38 O 0.5436(6) 0.3536(12) 0.5182(8) 0.166(13) Uani 1 1 d . U . . .
C1 C 0.8138(9) 0.3140(11) 0.4173(11) 0.083(5) Uiso 1 1 d . U . . .
H1C H 0.810328 0.281393 0.402270 0.099 Uiso 1 1 calc R . . . .
H1D H 0.835509 0.331941 0.392030 0.099 Uiso 1 1 calc R . . . .
C3 C 0.8364(10) 0.3109(12) 0.4661(11) 0.090(6) Uiso 1 1 d . U . . .
H3C H 0.840998 0.276521 0.473311 0.108 Uiso 1 1 calc R . . . .
H3D H 0.869835 0.324324 0.460754 0.108 Uiso 1 1 calc R . . . .

loop_
_atom_site_aniso_label
_atom_site_aniso_U_11
_atom_site_aniso_U_22
_atom_site_aniso_U_33
_atom_site_aniso_U_23
_atom_site_aniso_U_13
_atom_site_aniso_U_12
Te1 0.0255(4) 0.0620(7) 0.0280(5) 0.0011(6) -0.0005(5) 0.0007(4)
Te2 0.0335(4) 0.0529(6) 0.0462(6) 0.0017(7) -0.0023(6) -0.0006(4)
Te3 0.0420(5) 0.0651(7) 0.0378(6) -0.0006(5) -0.0013(6) -0.0001(7)
Nb1 0.0270(7) 0.0650(14) 0.0310(7) 0.0003(8) -0.0005(6) 0.0063(7)
Nb2 0.0307(7) 0.0635(14) 0.0317(8) 0.0017(8) -0.0008(6) 0.0079(8)
Te5 0.0485(7) 0.1139(17) 0.0752(11) -0.0393(10) 0.0097(7) -0.0161(9)
Nb3 0.0260(6) 0.0703(10) 0.0379(8) 0.0023(9) 0.0004(7) 0.0004(6)
Nb4 0.0309(7) 0.0717(15) 0.0299(8) -0.0016(8) 0.0016(6) 0.0110(8)
Te4 0.0484(8) 0.1058(16) 0.0742(10) 0.0193(10) -0.0039(7) -0.0063(9)
Nb5 0.0307(8) 0.0663(15) 0.0406(9) 0.0061(9) 0.0028(7) -0.0023(8)
Nb6 0.0310(8) 0.0618(14) 0.0378(8) 0.0000(8) -0.0041(7) -0.0028(8)
Nb7 0.0284(7) 0.0782(15) 0.0320(8) -0.0047(8) 0.0015(6) 0.0063(8)
O1 0.033(5) 0.063(8) 0.047(6) 0.000(6) -0.001(5) -0.003(5)
O2 0.041(3) 0.042(3) 0.040(3) 0.0003(14) 0.0000(14) 0.0002(14)
O3 0.032(5) 0.049(7) 0.057(7) 0.008(7) 0.008(6) -0.005(4)
O4 0.030(5) 0.077(7) 0.040(5) 0.011(6) -0.003(4) 0.000(5)
O5 0.031(4) 0.054(6) 0.034(5) 0.003(6) 0.003(5) -0.001(4)
O6 0.036(5) 0.085(10) 0.031(6) 0.009(6) 0.003(5) 0.006(6)
O7 0.051(6) 0.088(11) 0.031(6) -0.007(7) -0.009(5) -0.005(7)
O8 0.031(5) 0.071(8) 0.028(5) -0.008(5) -0.004(4) 0.002(5)
O9 0.043(5) 0.073(8) 0.056(8) -0.006(8) 0.008(6) 0.004(5)
O10 0.048(3) 0.049(3) 0.049(3) 0.0003(14) 0.0001(14) 0.0003(14)
O11 0.033(5) 0.073(7) 0.031(5) -0.001(5) -0.007(4) 0.004(5)
O12 0.020(4) 0.086(9) 0.047(6) -0.009(6) -0.010(5) 0.014(5)
O13 0.038(5) 0.070(7) 0.046(6) -0.004(6) 0.006(5) 0.001(5)
O14 0.036(6) 0.066(8) 0.046(7) 0.000 -0.008(8) 0.000
O15 0.049(6) 0.078(9) 0.058(7) -0.008(7) 0.003(6) -0.007(7)
O16 0.104(10) 0.086(10) 0.075(9) 0.037(8) -0.006(10) -0.029(12)
O17 0.027(5) 0.059(8) 0.032(5) 0.000(5) -0.005(4) -0.004(5)
O18 0.040(6) 0.100(10) 0.050(7) -0.017(7) 0.006(6) -0.001(7)
O19 0.034(5) 0.093(10) 0.034(6) -0.015(6) 0.007(5) 0.015(6)
O20 0.058(7) 0.082(11) 0.044(7) 0.020(7) 0.000(6) 0.000(8)
O21 0.056(7) 0.087(10) 0.064(8) 0.004(8) -0.016(6) 0.013(7)
O22 0.023(5) 0.067(8) 0.040(6) -0.005(6) -0.003(4) -0.005(5)
O23 0.044(5) 0.069(6) 0.031(5) -0.002(6) 0.004(5) 0.017(4)
O24 0.027(5) 0.076(8) 0.024(5) 0.006(5) 0.002(4) 0.010(5)
O25 0.050(4) 0.051(4) 0.050(4) -0.001(3) 0.000(3) 0.004(3)
O26 0.050(6) 0.081(9) 0.038(6) 0.005(6) -0.004(5) 0.001(6)
O27 0.054(7) 0.060(9) 0.042(7) -0.010(6) -0.010(6) 0.001(7)
O28 0.087(10) 0.113(15) 0.097(12) -0.011(10) 0.037(9) -0.055(10)
O29 0.092(10) 0.101(13) 0.124(13) -0.001(11) -0.029(10) -0.030(10)
Na1 0.038(3) 0.101(6) 0.073(5) 0.026(4) 0.002(5) 0.002(5)
O30 0.033(5) 0.087(9) 0.040(6) -0.002(6) 0.015(5) 0.005(6)
Cu1 0.0589(14) 0.0786(19) 0.0496(14) 0.0001(13) -0.0074(12) 0.0044(13)
Cu2 0.0502(12) 0.108(2) 0.0545(15) -0.0116(15) 0.0173(12) -0.0032(14)
Cu3 0.099(3) 0.048(3) 0.058(3) -0.014(3) -0.015(3) 0.039(2)
N1 0.078(11) 0.150(17) 0.046(9) 0.031(11) 0.008(9) 0.009(12)
N2 0.048(7) 0.085(10) 0.060(9) -0.002(8) -0.005(7) -0.001(8)
N3 0.105(12) 0.145(17) 0.072(11) 0.020(12) 0.037(11) 0.011(14)
N4 0.077(9) 0.084(11) 0.058(9) -0.007(9) -0.008(8) 0.019(9)
N5 0.101(12) 0.104(14) 0.051(9) -0.012(9) 0.003(9) 0.027(11)
N6 0.061(7) 0.127(10) 0.056(8) -0.004(8) 0.012(7) 0.011(8)
C15 0.077(10) 0.151(13) 0.084(10) 0.001(11) 0.002(9) 0.013(10)
N7 0.066(13) 0.064(15) 0.052(15) -0.003(13) -0.015(13) 0.036(12)
N8 0.104(11) 0.063(11) 0.067(11) -0.008(11) -0.010(11) 0.020(10)
N9 0.064(8) 0.133(11) 0.068(8) -0.007(9) 0.013(7) 0.005(8)
O31 0.030(5) 0.062(7) 0.039(5) -0.003(5) -0.007(4) -0.009(5)
O32 0.045(6) 0.072(9) 0.048(7) 0.011(6) 0.007(5) -0.005(6)
C18 0.097(13) 0.070(13) 0.077(13) -0.012(13) -0.021(13) 0.036(11)
N10 0.106(11) 0.057(11) 0.068(11) -0.010(10) -0.025(10) 0.041(10)
C21 0.083(13) 0.067(13) 0.070(14) -0.012(13) -0.018(13) 0.036(11)
C30 0.103(12) 0.157(16) 0.074(11) 0.013(12) 0.026(11) 0.012(13)
C31 0.098(12) 0.161(16) 0.071(10) 0.016(11) 0.015(10) 0.010(12)
C33 0.120(14) 0.080(13) 0.079(13) 0.000(12) -0.012(13) 0.008(13)
C40 0.082(10) 0.151(13) 0.077(10) 0.009(11) 0.003(9) 0.014(10)
C13 0.125(13) 0.133(15) 0.064(10) 0.010(11) -0.014(11) 0.010(13)
C0AA 0.121(12) 0.124(14) 0.069(10) 0.005(10) -0.009(10) 0.022(12)
O33 0.088(14) 0.13(2) 0.034(10) 0.033(12) 0.000 0.000
C35 0.114(14) 0.075(13) 0.078(13) -0.004(13) -0.010(13) 0.014(12)
N11 0.127(14) 0.143(16) 0.061(11) 0.010(11) -0.035(11) -0.005(14)
O34 0.17(4) 0.10(3) 0.11(3) 0.07(3) 0.00(3) -0.03(3)
O35 0.042(6) 0.042(6) 0.041(6) 0.001(3) 0.002(3) 0.001(3)
N12 0.112(12) 0.078(11) 0.074(11) 0.011(11) -0.019(11) 0.021(11)
O36 0.135(19) 0.28(4) 0.25(3) 0.18(3) -0.07(2) -0.02(3)
O37 0.15(4) 0.06(3) 0.09(3) 0.000 0.01(4) 0.000
O38 0.077(11) 0.34(4) 0.086(15) -0.067(19) 0.023(10) 0.051(18)

loop_
_atom_type_symbol
_atom_type_description
_atom_type_scat_dispersion_real
_atom_type_scat_dispersion_imag
_atom_type_scat_source
C C 0.0033 0.0016 'International Tables Vol C Tables 4.2.6.8 and 6.1.1.4'
H H 0.0000 0.0000 'International Tables Vol C Tables 4.2.6.8 and 6.1.1.4'
Cu Cu 0.3201 1.2651 'International Tables Vol C Tables 4.2.6.8 and 6.1.1.4'
N N 0.0061 0.0033 'International Tables Vol C Tables 4.2.6.8 and 6.1.1.4'
Na Na 0.0362 0.0249 'International Tables Vol C Tables 4.2.6.8 and 6.1.1.4'
Nb Nb -2.0727 0.6215 'International Tables Vol C Tables 4.2.6.8 and 6.1.1.4'
O O 0.0106 0.0060 'International Tables Vol C Tables 4.2.6.8 and 6.1.1.4'
Te Te -0.5308 1.6751 'International Tables Vol C Tables 4.2.6.8 and 6.1.1.4'

loop_
_geom_angle_atom_site_label_1
_geom_angle_atom_site_label_2
_geom_angle_atom_site_label_3
_geom_angle
_geom_angle_site_symmetry_1
_geom_angle_site_symmetry_3
_geom_angle_publ_flag
O17 Te1 O5 96.5(5) . . ?
O24 Te1 O5 96.8(5) . . ?
O24 Te1 O17 98.1(4) . . ?
O1 Te2 O2 101.0(5) . . ?
O1 Te2 O3 75.8(5) . . ?
O1 Te2 O14 87.2(4) . . ?
O1 Te2 Na1 42.8(4) . 3_655 ?
O2 Te2 O3 77.1(5) . . ?
O2 Te2 O14 86.6(4) . . ?
O2 Te2 Na1 107.0(4) . 3_655 ?
O3 Te2 Na1 118.5(4) . 3_655 ?
O14 Te2 O3 153.5(5) . . ?
O14 Te2 Na1 46.9(2) . 3_655 ?
O10 Te3 O12 91.0(5) 3_655 . ?
O10 Te3 Na1 46.6(4) 3_655 3_655 ?
O12 Te3 Na1 44.7(4) . 3_655 ?
O16 Te3 O10 99.1(7) . 3_655 ?
O16 Te3 O12 105.5(7) . . ?
O16 Te3 Na1 112.0(6) . 3_655 ?
O6 Nb1 O8 100.9(5) . . ?
O6 Nb1 O10 100.5(5) . . ?
O6 Nb1 O17 174.7(6) . . ?
O6 Nb1 O18 96.7(6) . . ?
O6 Nb1 O31 100.0(6) . . ?
O8 Nb1 O10 154.9(5) . . ?
O8 Nb1 O17 76.6(4) . . ?
O8 Nb1 O18 88.5(6) . . ?
O8 Nb1 O31 97.7(5) . . ?
O10 Nb1 O17 81.0(4) . . ?
O18 Nb1 O10 76.0(5) . . ?
O18 Nb1 O17 78.6(5) . . ?
O31 Nb1 O10 91.6(5) . . ?
O31 Nb1 O17 85.0(5) . . ?
O31 Nb1 O18 160.7(5) . . ?
O4 Nb2 O8 87.6(5) . . ?
O4 Nb2 O15 162.0(5) . . ?
O4 Nb2 O17 85.7(4) . . ?
O8 Nb2 O15 85.6(6) . . ?
O8 Nb2 O17 72.3(4) . . ?
O15 Nb2 O17 76.4(5) . . ?
O23 Nb2 O4 90.8(5) . . ?
O23 Nb2 O8 157.4(4) . . ?
O23 Nb2 O15 89.2(5) . . ?
O23 Nb2 O17 85.1(4) . . ?
O25 Nb2 O4 100.5(6) . . ?
O25 Nb2 O8 102.5(5) . . ?
O25 Nb2 O15 97.2(6) . . ?
O25 Nb2 O17 171.9(5) . . ?
O25 Nb2 O23 99.9(5) . . ?
O15 Te5 O18 95.7(6) . . ?
O15 Te5 O28 95.6(8) . . ?
O28 Te5 O18 99.4(8) . . ?
O4 Nb3 O5 86.6(4) . . ?
O4 Nb3 O13 89.7(5) . . ?
O4 Nb3 O22 87.8(6) . . ?
O4 Nb3 O32 158.6(5) . . ?
O9 Nb3 O4 101.7(6) . . ?
O9 Nb3 O5 169.5(5) . . ?
O9 Nb3 O13 100.3(5) . . ?
O9 Nb3 O22 101.1(5) . . ?
O9 Nb3 O32 99.5(6) . . ?
O13 Nb3 O5 85.9(4) . . ?
O13 Nb3 O22 158.5(4) . . ?
O13 Nb3 O32 89.1(6) . . ?
O22 Nb3 O5 72.6(4) . . ?
O32 Nb3 O5 72.0(4) . . ?
O32 Nb3 O22 85.6(5) . . ?
O13 Nb4 O21 165.5(6) . . ?
O13 Nb4 O23 90.5(5) . . ?
O13 Nb4 O24 87.8(5) . . ?
O13 Nb4 O30 88.5(6) . . ?
O19 Nb4 O13 99.4(6) . . ?
O19 Nb4 O21 94.6(6) . . ?
O19 Nb4 O23 103.1(5) . . ?
O19 Nb4 O24 168.8(5) . . ?
O19 Nb4 O30 98.5(5) . . ?
O21 Nb4 O24 77.8(6) . . ?
O21 Nb4 O30 85.8(6) . . ?
O23 Nb4 O21 90.0(5) . . ?
O23 Nb4 O24 85.3(4) . . ?
O23 Nb4 O30 158.2(4) . . ?
O30 Nb4 O24 72.9(4) . . ?
O21 Te4 O26 95.3(6) . . ?
O21 Te4 O29 97.0(8) . . ?
O26 Te4 O29 94.2(8) . . ?
O1 Nb5 O5 81.5(4) . . ?
O3 Nb5 O1 74.0(4) . . ?
O3 Nb5 O5 73.5(4) . . ?
O11 Nb5 O1 84.4(5) . . ?
O11 Nb5 O3 151.5(4) . . ?
O11 Nb5 O5 85.4(5) . . ?
O20 Nb5 O1 100.1(6) . . ?
O20 Nb5 O3 99.1(6) . . ?
O20 Nb5 O5 171.8(6) . . ?
O20 Nb5 O11 102.8(6) . . ?
O20 Nb5 O32 102.2(6) . . ?
O32 Nb5 O1 155.5(5) . . ?
O32 Nb5 O3 92.7(5) . . ?
O32 Nb5 O5 75.0(5) . . ?
O32 Nb5 O11 100.2(6) . . ?
O2 Nb6 O5 81.8(4) . . ?
O3 Nb6 O2 76.2(4) . . ?
O3 Nb6 O5 72.3(4) . . ?
O22 Nb6 O2 157.3(5) . . ?
O22 Nb6 O3 93.2(5) . . ?
O22 Nb6 O5 75.8(4) . . ?
O22 Nb6 O31 99.4(6) . . ?
O27 Nb6 O2 100.9(6) . . ?
O27 Nb6 O3 101.7(6) . . ?
O27 Nb6 O5 172.7(5) . . ?
O27 Nb6 O22 100.8(6) . . ?
O27 Nb6 O31 101.9(6) . . ?
O31 Nb6 O2 82.2(5) . . ?
O31 Nb6 O3 150.6(4) . . ?
O31 Nb6 O5 85.1(5) . . ?
O7 Nb7 O11 102.7(6) . . ?
O7 Nb7 O12 98.3(5) . . ?
O7 Nb7 O24 172.6(7) . . ?
O7 Nb7 O26 95.8(6) . . ?
O7 Nb7 O30 101.8(6) . . ?
O11 Nb7 O12 87.4(5) . . ?
O11 Nb7 O24 84.7(5) . . ?
O11 Nb7 O26 159.3(5) . . ?
O12 Nb7 O24 82.6(4) . . ?
O26 Nb7 O12 80.6(6) . . ?
O26 Nb7 O24 77.1(5) . . ?
O30 Nb7 O11 96.8(6) . . ?
O30 Nb7 O12 158.0(6) . . ?
O30 Nb7 O24 76.3(5) . . ?
O30 Nb7 O26 88.5(6) . . ?
Te2 O1 Nb5 110.5(6) . . ?
Te2 O1 Na1 107.5(5) . 3_655 ?
Nb5 O1 Na1 141.9(6) . 3_655 ?
Te2 O2 Nb6 108.4(6) . . ?
Te2 O2 Na1 106.8(5) . . ?
Nb6 O2 Na1 144.6(6) . . ?
Nb5 O3 Te2 99.1(5) . . ?
Nb5 O3 Nb6 117.3(5) . . ?
Nb6 O3 Te2 97.3(4) . . ?
Nb3 O4 Nb2 147.0(7) . . ?
Te1 O5 Nb3 132.8(5) . . ?
Te1 O5 Nb5 119.1(5) . . ?
Te1 O5 Nb6 118.7(5) . . ?
Nb3 O5 Nb6 90.4(3) . . ?
Nb5 O5 Nb3 91.5(3) . . ?
Nb5 O5 Nb6 95.2(4) . . ?
Nb1 O8 Nb2 119.9(5) . . ?
Te3 O10 Nb1 118.8(7) 3_655 . ?
Te3 O10 Na1 100.7(5) 3_655 . ?
Nb1 O10 Na1 135.0(7) . . ?
Nb7 O11 Nb5 165.2(7) . . ?
Te3 O12 Nb7 114.7(7) . . ?
Te3 O12 Na1 101.2(4) . 3_655 ?
Nb7 O12 Na1 142.3(7) . 3_655 ?
Nb4 O13 Nb3 148.7(7) . . ?
Te2 O14 Te2 131.1(8) . 3_655 ?
Te2 O14 Na1 100.6(2) . . ?
Te2 O14 Na1 100.6(2) 3_655 3_655 ?
Te2 O14 Na1 100.0(2) 3_655 . ?
Te2 O14 Na1 100.0(2) . 3_655 ?
Na1 O14 Na1 128.6(7) . 3_655 ?
Te5 O15 Nb2 126.0(9) . . ?
Te1 O17 Nb1 121.1(6) . . ?
Te1 O17 Nb2 132.4(5) . . ?
Nb1 O17 Nb2 91.1(4) . . ?
Te5 O18 Nb1 123.2(7) . . ?
Te4 O21 Nb4 124.8(9) . . ?
Nb6 O22 Nb3 121.0(6) . . ?
Nb4 O23 Nb2 147.6(7) . . ?
Te1 O24 Nb4 132.4(5) . . ?
Te1 O24 Nb7 120.1(6) . . ?
Nb7 O24 Nb4 90.3(3) . . ?
Te4 O26 Nb7 124.1(6) . . ?
Te3 Na1 Te2 139.3(3) 3_655 3_655 ?
O1 Na1 Te2 29.7(3) 3_655 3_655 ?
O1 Na1 Te3 116.5(4) 3_655 3_655 ?
O1 Na1 O14 61.3(3) 3_655 . ?
O2 Na1 Te2 91.3(3) . 3_655 ?
O2 Na1 Te3 116.2(4) . 3_655 ?
O2 Na1 O1 120.9(4) . 3_655 ?
O2 Na1 O14 62.2(3) . . ?
O10 Na1 Te2 152.1(4) . 3_655 ?
O10 Na1 Te3 32.7(3) . 3_655 ?
O10 Na1 O1 145.6(6) . 3_655 ?
O10 Na1 O2 83.7(5) . . ?
O10 Na1 O14 125.5(5) . . ?
O12 Na1 Te2 109.8(4) 3_655 3_655 ?
O12 Na1 Te3 34.1(3) 3_655 3_655 ?
O12 Na1 O1 83.1(5) 3_655 3_655 ?
O12 Na1 O2 148.4(6) 3_655 . ?
O12 Na1 O10 66.5(4) 3_655 . ?
O12 Na1 O14 127.2(5) 3_655 . ?
O14 Na1 Te2 33.07(15) . 3_655 ?
O14 Na1 Te3 137.8(4) . 3_655 ?
Nb7 O30 Nb4 120.4(6) . . ?
N2 Cu1 N4 84.8(7) . . ?
N2 Cu1 N5 95.3(7) . . ?
N2 Cu1 N11 173.5(8) . . ?
N4 Cu1 N11 98.8(8) . . ?
N5 Cu1 N4 172.9(9) . . ?
N5 Cu1 N11 80.4(8) . . ?
N1 Cu2 N3 83.3(7) . . ?
N6 Cu2 N1 96.2(7) . . ?
N6 Cu2 N3 179.5(9) . . ?
N9 Cu2 N1 177.1(7) . . ?
N9 Cu2 N3 99.5(8) . . ?
N9 Cu2 N6 81.0(7) . . ?
N8 Cu3 N7 97.8(11) . . ?
N10 Cu3 N7 81.9(13) . . ?
N10 Cu3 N8 173.2(13) . . ?
N12 Cu3 N7 171.6(13) . . ?
N12 Cu3 N8 76.9(14) . . ?
N12 Cu3 N10 102.6(15) . . ?
C31 N1 Cu2 111.9(16) . . ?
C1 N2 Cu1 106.1(14) . . ?
C30 N3 Cu2 104.0(16) . . ?
C3 N4 Cu1 106.8(16) . . ?
C0AA N5 Cu1 110.9(16) . . ?
C40 N6 Cu2 114.4(14) . . ?
N9 C15 C40 112(2) . . ?
C21 N7 Cu3 113(2) . . ?
C35 N8 Cu3 112(2) . . ?
C15 N9 Cu2 117.3(15) . . ?
Nb6 O31 Nb1 164.7(7) . . ?
Nb5 O32 Nb3 121.4(6) . . ?
N10 C18 C21 113(4) . . ?
C18 N10 Cu3 110(3) . . ?
N7 C21 C18 111(3) . . ?
N3 C30 C31 116(2) . . ?
N1 C31 C30 109(2) . . ?
N12 C33 C35 107(3) . . ?
N6 C40 C15 115(2) . . ?
N11 C13 C0AA 101(2) . . ?
N5 C0AA C13 117(2) . . ?
N8 C35 C33 111(3) . . ?
C13 N11 Cu1 114.5(16) . . ?
C33 N12 Cu3 123(3) . . ?
C3 C1 N2 116(2) . . ?
N4 C3 C1 125(3) . . ?

loop_
_geom_bond_atom_site_label_1
_geom_bond_atom_site_label_2
_geom_bond_distance
_geom_bond_site_symmetry_2
_geom_bond_publ_flag
Te1 O5 1.900(9) . ?
Te1 O17 1.870(12) . ?
Te1 O24 1.857(12) . ?
Te2 O1 1.838(13) . ?
Te2 O2 1.901(12) . ?
Te2 O3 2.239(9) . ?
Te2 O14 1.958(7) . ?
Te3 O10 1.848(13) 3_655 ?
Te3 O12 1.923(13) . ?
Te3 O16 1.811(13) . ?
Nb1 O6 1.795(12) . ?
Nb1 O8 1.908(11) . ?
Nb1 O10 2.077(12) . ?
Nb1 O17 2.341(11) . ?
Nb1 O18 2.052(17) . ?
Nb1 O31 1.938(14) . ?
Nb2 O4 1.972(14) . ?
Nb2 O8 2.031(11) . ?
Nb2 O15 2.084(15) . ?
Nb2 O17 2.435(11) . ?
Nb2 O23 1.945(12) . ?
Nb2 O25 1.742(12) . ?
Te5 O15 1.866(13) . ?
Te5 O18 1.928(15) . ?
Te5 O28 1.87(2) . ?
Nb3 O4 1.909(13) . ?
Nb3 O5 2.409(8) . ?
Nb3 O9 1.767(10) . ?
Nb3 O13 1.985(14) . ?
Nb3 O22 2.067(13) . ?
Nb3 O32 2.042(14) . ?
Nb4 O13 1.873(15) . ?
Nb4 O19 1.776(11) . ?
Nb4 O21 2.065(17) . ?
Nb4 O23 1.925(12) . ?
Nb4 O24 2.412(11) . ?
Nb4 O30 2.072(13) . ?
Te4 O21 1.900(14) . ?
Te4 O26 1.903(14) . ?
Te4 O29 1.92(2) . ?
Nb5 O1 2.138(11) . ?
Nb5 O3 2.057(14) . ?
Nb5 O5 2.386(11) . ?
Nb5 O11 1.953(13) . ?
Nb5 O20 1.788(15) . ?
Nb5 O32 1.894(13) . ?
Nb6 O2 2.109(11) . ?
Nb6 O3 2.095(14) . ?
Nb6 O5 2.415(12) . ?
Nb6 O22 1.866(10) . ?
Nb6 O27 1.718(14) . ?
Nb6 O31 1.909(13) . ?
Nb7 O7 1.754(12) . ?
Nb7 O11 1.888(14) . ?
Nb7 O12 2.110(10) . ?
Nb7 O24 2.411(11) . ?
Nb7 O26 2.098(16) . ?
Nb7 O30 1.867(12) . ?
O1 Na1 2.516(14) 3_655 ?
O2 Na1 2.497(14) . ?
O10 Na1 2.490(16) . ?
O12 Na1 2.414(16) 3_655 ?
O14 Na1 2.620(10) . ?
O14 Na1 2.620(10) 3_655 ?
Cu1 N2 2.006(18) . ?
Cu1 N4 2.041(18) . ?
Cu1 N5 2.020(18) . ?
Cu1 N11 2.12(2) . ?
Cu2 N1 2.048(19) . ?
Cu2 N3 2.05(2) . ?
Cu2 N6 1.959(18) . ?
Cu2 N9 1.940(18) . ?
Cu3 N7 2.04(3) . ?
Cu3 N8 1.98(3) . ?
Cu3 N10 1.90(3) . ?
Cu3 N12 1.87(4) . ?
N1 C31 1.36(2) . ?
N2 C1 1.47(3) . ?
N3 C30 1.40(2) . ?
N4 C3 1.31(3) . ?
N5 C0AA 1.41(2) . ?
N6 C40 1.393(17) . ?
C15 N9 1.386(17) . ?
C15 C40 1.419(17) . ?
N7 C21 1.359(19) . ?
N8 C35 1.396(19) . ?
C18 N10 1.414(16) . ?
C18 C21 1.436(19) . ?
C30 C31 1.49(2) . ?
C33 C35 1.42(3) . ?
C33 N12 1.38(2) . ?
C13 C0AA 1.53(3) . ?
C13 N11 1.48(2) . ?
C1 C3 1.32(3) . ?

loop_
_platon_squeeze_void_nr
_platon_squeeze_void_average_x
_platon_squeeze_void_average_y
_platon_squeeze_void_average_z
_platon_squeeze_void_volume
_platon_squeeze_void_count_electrons
_platon_squeeze_void_content
1 0.157 0.106 0.076 6875 2457 ' '
